data_2108033
loop_
_publ_author_name
'Szell, Patrick M. J.'
'Gabidullin, Bulat'
'Bryce, David L.'

_publ_section_title
;
 1,3,5-Tri(iodoethynyl)-2,4,6-trifluorobenzene: halogen-bonded frameworks
 and NMR spectroscopic analysis
;
_journal_coeditor_code XM5005
_journal_issue 2
_journal_name_full 'Acta Crystallographica Section B'
_journal_page_first
;
;
_journal_paper_doi 10.1107/S2052520617000944
_journal_volume 73
_journal_year 2017
_chemical_formula_moiety 'C20 H20 P, 2(C12 F3 I3), Br'
_chemical_formula_sum 'C88 H40 Br2 F12 I12 P2'
_chemical_formula_weight 3069.76
_chemical_melting_point 413
_space_group_crystal_system cubic
_space_group_IT_number 205
_space_group_name_Hall '-P 2ac 2ab 3'
_space_group_name_H-M_alt 'P a -3'
_symmetry_space_group_name_Hall '-P 2ac 2ab 3'
_symmetry_space_group_name_H-M 'P a -3'
_atom_sites_solution_hydrogens geom
_audit_creation_method SHELXL-2013
_cell_angle_alpha 90
_cell_angle_beta 90
_cell_angle_gamma 90
_cell_formula_units_Z 4
_cell_length_a 22.3941(15)
_cell_length_b 22.3941(15)
_cell_length_c 22.3941(15)
_cell_measurement_reflns_used 9918
_cell_measurement_temperature 200(2)
_cell_measurement_theta_max 24.62
_cell_measurement_theta_min 2.23
_cell_volume 11230.5(13)
_computing_cell_refinement 'APEX II, Bruker (2009)'
_computing_data_collection 'APEX II, Bruker (2009)'
_computing_data_reduction 'XPREP, Bruker (2009)'
_computing_molecular_graphics 'SHELXTL, Bruker (2004)'
_computing_publication_material 'SHELXTL, Bruker (2004)'
_computing_structure_refinement 'SHELXL-2013 (Sheldrick, 2013)'
_computing_structure_solution 'SHELXS-03 (Sheldrick, 2003)'
_diffrn_ambient_temperature 200(2)
_diffrn_measured_fraction_theta_full 0.985
_diffrn_measured_fraction_theta_max 0.988
_diffrn_measurement_device_type 'Bruker APEX-II CCD'
_diffrn_measurement_method '\f and \w scans'
_diffrn_radiation_type MoK\a
_diffrn_radiation_wavelength 0.71073
_diffrn_reflns_av_R_equivalents 0.0448
_diffrn_reflns_limit_h_max 29
_diffrn_reflns_limit_h_min -29
_diffrn_reflns_limit_k_max 29
_diffrn_reflns_limit_k_min -24
_diffrn_reflns_limit_l_max 29
_diffrn_reflns_limit_l_min -29
_diffrn_reflns_number 96410
_diffrn_reflns_theta_full 25.242
_diffrn_reflns_theta_max 28.308
_diffrn_reflns_theta_min 1.819
_exptl_absorpt_coefficient_mu 4.104
_exptl_absorpt_correction_T_max 0.7457
_exptl_absorpt_correction_T_min 0.5555
_exptl_absorpt_correction_type multi-scan
_exptl_absorpt_process_details 'SADABS, Bruker (2003)'
_exptl_crystal_colour colourless
_exptl_crystal_density_diffrn 1.816
_exptl_crystal_density_meas ?
_exptl_crystal_description block
_exptl_crystal_F_000 5648
_exptl_crystal_size_max 0.240
_exptl_crystal_size_mid 0.180
_exptl_crystal_size_min 0.120
_refine_diff_density_max 2.202
_refine_diff_density_min -1.084
_refine_ls_extinction_method none
_refine_ls_goodness_of_fit_ref 1.049
_refine_ls_hydrogen_treatment constr
_refine_ls_matrix_type full
_refine_ls_number_parameters 146
_refine_ls_number_reflns 4615
_refine_ls_number_restraints 12
_refine_ls_restrained_S_all 1.048
_refine_ls_R_factor_all 0.0816
_refine_ls_R_factor_gt 0.0621
_refine_ls_shift/su_max 0.001
_refine_ls_shift/su_mean 0.000
_refine_ls_structure_factor_coef Fsqd
_refine_ls_weighting_details 'w=1/[\s^2^(Fo^2^)+(0.1046P)^2^+30.8424P] where P=(Fo^2^+2Fc^2^)/3'
_refine_ls_weighting_scheme calc
_refine_ls_wR_factor_gt 0.1741
_refine_ls_wR_factor_ref 0.1912
_reflns_number_gt 3422
_reflns_number_total 4615
_reflns_threshold_expression 'I > 2\s(I)'
_cod_data_source_file xm5005sup1.cif
_cod_data_source_block 1d
_cod_depositor_comments
;
The following automatic conversions were performed:

'_exptl_crystal_density_meas' value 'n/a' was changed to '?' - the
value is perceived as not measured.

Automatic conversion script
Id: cif_fix_values 4973 2017-02-22 13:04:09Z antanas 
;
_cod_original_cell_volume 11231(2)
_cod_database_code 2108033
_shelx_space_group_comment
;
The symmetry employed for this shelxl refinement is uniquely defined
by the following loop, which should always be used as a source of
symmetry information in preference to the above space-group names.
They are only intended as comments.
;
_shelx_estimated_absorpt_t_min 0.439
_shelx_estimated_absorpt_t_max 0.639
_shelxl_version_number .2013

loop_
_space_group_symop_operation_xyz
'x, y, z'
'-x+1/2, -y, z+1/2'
'-x, y+1/2, -z+1/2'
'x+1/2, -y+1/2, -z'
'z, x, y'
'z+1/2, -x+1/2, -y'
'-z+1/2, -x, y+1/2'
'-z, x+1/2, -y+1/2'
'y, z, x'
'-y, z+1/2, -x+1/2'
'y+1/2, -z+1/2, -x'
'-y+1/2, -z, x+1/2'
'-x, -y, -z'
'x-1/2, y, -z-1/2'
'x, -y-1/2, z-1/2'
'-x-1/2, y-1/2, z'
'-z, -x, -y'
'-z-1/2, x-1/2, y'
'z-1/2, x, -y-1/2'
'z, -x-1/2, y-1/2'
'-y, -z, -x'
'y, -z-1/2, x-1/2'
'-y-1/2, z-1/2, x'
'y-1/2, z, -x-1/2'

loop_
_atom_site_type_symbol
_atom_site_label
_atom_site_fract_x
_atom_site_fract_y
_atom_site_fract_z
_atom_site_U_iso_or_equiv
_atom_site_adp_type
_atom_site_calc_flag
_atom_site_occupancy
_atom_site_disorder_assembly
_atom_site_disorder_group
I I1 0.37460(2) 0.81077(3) 0.21602(3) 0.0821(2) Uani d 1 . .
I I2 0.10622(2) 0.73126(3) 0.29179(3) 0.0839(3) Uani d 1 . .
Br Br1 0.24426(3) 0.75574(3) 0.25574(3) 0.0440(2) Uani d 1 . .
F F1 0.5388(2) 0.8050(2) 0.0588(2) 0.0874(15) Uani d 1 . .
F F2 -0.0831(2) 0.7245(2) 0.4279(2) 0.0790(13) Uani d 1 . .
C C1 0.5686(3) 0.8529(3) 0.0790(3) 0.0613(17) Uani d 1 . .
C C2 0.5473(3) 0.8821(4) 0.1278(3) 0.0643(18) Uani d 1 . .
C C3 0.4936(3) 0.8628(4) 0.1586(4) 0.072(2) Uani d 1 . .
C C4 0.4502(4) 0.8442(5) 0.1814(4) 0.083(3) Uani d 1 . .
C C5 -0.1049(3) 0.6764(3) 0.3995(3) 0.0555(15) Uani d 1 . .
C C6 -0.0754(3) 0.6563(3) 0.3501(3) 0.0571(15) Uani d 1 . .
C C7 -0.0227(3) 0.6823(4) 0.3290(4) 0.070(2) Uani d 1 . .
C C8 0.0235(4) 0.7035(5) 0.3158(4) 0.083(3) Uani d 1 . .
P P1 0.4972(4) 0.3575(4) 0.1094(3) 0.091(2) Uani d 0.3333 A -1
C C9 0.5224(15) 0.2827(8) 0.1157(15) 0.139(3) Uiso d 0.3333 A -1
C C10 0.5583(14) 0.2563(12) 0.0725(12) 0.139(3) Uiso d 0.3333 A -1
H H10 0.5735 0.2796 0.0404 0.166 Uiso calc 0.3333 A -1
C C11 0.5719(12) 0.1958(12) 0.0761(12) 0.139(3) Uiso d 0.3333 A -1
H H11 0.5965 0.1778 0.0466 0.166 Uiso calc 0.3333 A -1
C C12 0.5496(15) 0.1618(8) 0.1230(15) 0.139(3) Uiso d 0.3333 A -1
H H12 0.5589 0.1205 0.1255 0.166 Uiso calc 0.3333 A -1
C C13 0.5137(14) 0.1882(12) 0.1662(13) 0.139(3) Uiso d 0.3333 A -1
H H13 0.4985 0.1649 0.1982 0.166 Uiso calc 0.3333 A -1
C C14 0.5001(12) 0.2487(13) 0.1625(13) 0.139(3) Uiso d 0.3333 A -1
H H14 0.4756 0.2667 0.1921 0.166 Uiso calc 0.3333 A -1
C C15 0.5566(11) 0.4001(13) 0.0791(13) 0.139(3) Uiso d 0.3333 A -1
C C16 0.6063(14) 0.4045(13) 0.1159(10) 0.139(3) Uiso d 0.3333 A -1
H H16 0.6069 0.3843 0.1532 0.166 Uiso calc 0.3333 A -1
C C17 0.6551(11) 0.4385(15) 0.0983(13) 0.139(3) Uiso d 0.3333 A -1
H H17 0.6891 0.4416 0.1235 0.166 Uiso calc 0.3333 A -1
C C18 0.6542(11) 0.4681(13) 0.0437(14) 0.139(3) Uiso d 0.3333 A -1
H H18 0.6876 0.4913 0.0316 0.166 Uiso calc 0.3333 A -1
C C19 0.6045(14) 0.4636(12) 0.0068(11) 0.139(3) Uiso d 0.3333 A -1
H H19 0.6039 0.4838 -0.0305 0.166 Uiso calc 0.3333 A -1
C C20 0.5557(10) 0.4296(14) 0.0245(12) 0.139(3) Uiso d 0.3333 A -1
H H20 0.5217 0.4266 -0.0007 0.166 Uiso calc 0.3333 A -1
C C21 0.4328(11) 0.3592(15) 0.0646(11) 0.139(3) Uiso d 0.3333 A -1
C C22 0.4292(13) 0.3194(14) 0.0171(13) 0.139(3) Uiso d 0.3333 A -1
H H22 0.4587 0.2892 0.0123 0.166 Uiso calc 0.3333 A -1
C C23 0.3824(16) 0.3237(15) -0.0235(11) 0.139(3) Uiso d 0.3333 A -1
H H23 0.3799 0.2965 -0.0559 0.166 Uiso calc 0.3333 A -1
C C24 0.3393(13) 0.3678(16) -0.0165(13) 0.139(3) Uiso d 0.3333 A -1
H H24 0.3073 0.3707 -0.0443 0.166 Uiso calc 0.3333 A -1
C C25 0.3429(13) 0.4075(14) 0.0310(14) 0.139(3) Uiso d 0.3333 A -1
H H25 0.3134 0.4377 0.0357 0.166 Uiso calc 0.3333 A -1
C C26 0.3897(14) 0.4032(13) 0.0715(12) 0.139(3) Uiso d 0.3333 A -1
H H26 0.3922 0.4304 0.1040 0.166 Uiso calc 0.3333 A -1
C C27 0.4797(12) 0.3847(14) 0.1818(11) 0.139(3) Uiso d 0.3333 A -1
H H27A 0.5098 0.3724 0.2118 0.166 Uiso calc 0.3333 A -1
H H27B 0.4751 0.4286 0.1824 0.166 Uiso calc 0.3333 A -1
C C28 0.4207(12) 0.3529(14) 0.1907(16) 0.139(3) Uiso d 0.3333 A -1
H H28A 0.4052 0.3618 0.2306 0.208 Uiso calc 0.3333 A -1
H H28B 0.4267 0.3097 0.1866 0.208 Uiso calc 0.3333 A -1
H H28C 0.3921 0.3666 0.1605 0.208 Uiso calc 0.3333 A -1

loop_
_atom_site_aniso_label
_atom_site_aniso_U_11
_atom_site_aniso_U_22
_atom_site_aniso_U_33
_atom_site_aniso_U_12
_atom_site_aniso_U_13
_atom_site_aniso_U_23
I1 0.0580(3) 0.0951(4) 0.0932(4) -0.0150(3) 0.0273(3) -0.0025(3)
I2 0.0566(3) 0.1071(5) 0.0878(4) -0.0311(3) 0.0217(3) -0.0206(3)
Br1 0.0440(2) 0.0440(2) 0.0440(2) -0.0052(2) -0.0052(2) 0.0052(2)
F1 0.095(3) 0.077(3) 0.091(3) -0.039(3) 0.014(3) -0.033(3)
F2 0.077(3) 0.082(3) 0.078(3) -0.032(2) 0.012(2) -0.035(2)
C1 0.058(4) 0.062(4) 0.065(4) -0.022(3) 0.014(3) -0.018(3)
C2 0.057(4) 0.075(4) 0.061(4) -0.013(3) 0.018(3) -0.013(3)
C3 0.059(4) 0.083(5) 0.073(5) -0.014(4) 0.017(4) -0.011(4)
C4 0.062(4) 0.102(6) 0.085(6) -0.022(4) 0.028(4) -0.012(5)
C5 0.053(3) 0.057(4) 0.057(4) -0.013(3) 0.003(3) -0.012(3)
C6 0.051(3) 0.058(4) 0.062(4) -0.011(3) 0.008(3) -0.011(3)
C7 0.055(4) 0.080(5) 0.074(5) -0.012(4) 0.011(3) -0.017(4)
C8 0.060(4) 0.098(6) 0.092(6) -0.033(4) 0.017(4) -0.025(5)
P1 0.108(6) 0.107(6) 0.059(4) -0.013(5) 0.030(4) -0.024(4)

loop_
_atom_type_symbol
_atom_type_description
_atom_type_scat_dispersion_real
_atom_type_scat_dispersion_imag
_atom_type_scat_source
C C 0.0033 0.0016 'International Tables Vol C Tables 4.2.6.8 and 6.1.1.4'
H H 0.0000 0.0000 'International Tables Vol C Tables 4.2.6.8 and 6.1.1.4'
P P 0.1023 0.0942 'International Tables Vol C Tables 4.2.6.8 and 6.1.1.4'
F F 0.0171 0.0103 'International Tables Vol C Tables 4.2.6.8 and 6.1.1.4'
Br Br -0.2901 2.4595 'International Tables Vol C Tables 4.2.6.8 and 6.1.1.4'
I I -0.4742 1.8119 'International Tables Vol C Tables 4.2.6.8 and 6.1.1.4'

loop_
_geom_angle_atom_site_label_1
_geom_angle_atom_site_label_2
_geom_angle_atom_site_label_3
_geom_angle_site_symmetry_1
_geom_angle_site_symmetry_3
_geom_angle
F1 C1 C2 . . 118.7(6)
F1 C1 C2 . 12_664 118.2(6)
C2 C1 C2 . 12_664 123.0(7)
C1 C2 C1 . 6_566 116.9(7)
C1 C2 C3 . . 122.0(7)
C1 C2 C3 6_566 . 121.1(7)
C4 C3 C2 . . 176.0(9)
C3 C4 I1 . . 176.8(9)
F2 C5 C6 . . 118.1(6)
F2 C5 C6 . 12_565 116.5(6)
C6 C5 C6 . 12_565 125.4(6)
C5 C6 C7 . . 123.1(6)
C5 C6 C5 . 6_456 114.6(6)
C7 C6 C5 . 6_456 122.2(6)
C8 C7 C6 . . 174.5(10)
C7 C8 I2 . . 174.1(9)
C21 P1 C15 . . 112.7(16)
C21 P1 C9 . . 109.0(16)
C15 P1 C9 . . 107.4(16)
C21 P1 C27 . . 109.6(10)
C15 P1 C27 . . 109.4(10)
C9 P1 C27 . . 108.7(11)
C10 C9 C14 . . 120.0
C10 C9 P1 . . 122.1(19)
C14 C9 P1 . . 118(2)
C11 C10 C9 . . 120.0
C10 C11 C12 . . 120.0
C11 C12 C13 . . 120.0
C14 C13 C12 . . 120.0
C13 C14 C9 . . 120.0
C16 C15 C20 . . 120.0
C16 C15 P1 . . 114.3(19)
C20 C15 P1 . . 126(2)
C17 C16 C15 . . 120.0
C18 C17 C16 . . 120.0
C17 C18 C19 . . 120.0
C20 C19 C18 . . 120.0
C19 C20 C15 . . 120.0
C22 C21 C26 . . 120.0
C22 C21 P1 . . 118(2)
C26 C21 P1 . . 121(2)
C21 C22 C23 . . 120.0
C22 C23 C24 . . 120.0
C25 C24 C23 . . 120.0
C24 C25 C26 . . 120.0
C25 C26 C21 . . 120.0
C28 C27 P1 . . 98.7(18)

loop_
_geom_bond_atom_site_label_1
_geom_bond_atom_site_label_2
_geom_bond_site_symmetry_2
_geom_bond_distance
I1 C4 . 2.007(7)
I2 C8 . 2.027(8)
F1 C1 . 1.343(7)
F2 C5 . 1.344(7)
C1 C2 . 1.360(10)
C1 C2 12_664 1.381(10)
C2 C1 6_566 1.381(10)
C2 C3 . 1.452(10)
C3 C4 . 1.174(10)
C5 C6 . 1.367(9)
C5 C6 12_565 1.410(9)
C6 C7 . 1.398(10)
C6 C5 6_456 1.410(9)
C7 C8 . 1.176(11)
P1 C21 . 1.756(18)
P1 C15 . 1.771(17)
P1 C9 . 1.775(17)
P1 C27 . 1.78(2)
C9 C10 . 1.3900
C9 C14 . 1.3900
C10 C11 . 1.3900
C11 C12 . 1.3900
C12 C13 . 1.3900
C13 C14 . 1.3900
C15 C16 . 1.3900
C15 C20 . 1.3900
C16 C17 . 1.3900
C17 C18 . 1.3900
C18 C19 . 1.3900
C19 C20 . 1.3900
C21 C22 . 1.3900
C21 C26 . 1.3900
C22 C23 . 1.3900
C23 C24 . 1.3900
C24 C25 . 1.3900
C25 C26 . 1.3900
C27 C28 . 1.514(19)

loop_
_geom_torsion_atom_site_label_1
_geom_torsion_atom_site_label_2
_geom_torsion_atom_site_label_3
_geom_torsion_atom_site_label_4
_geom_torsion_site_symmetry_1
_geom_torsion_site_symmetry_4
_geom_torsion
F1 C1 C2 C1 . 6_566 -179.7(5)
C2 C1 C2 C1 12_664 6_566 -3.2(18)
F1 C1 C2 C3 . . 0.1(13)
C2 C1 C2 C3 12_664 . 176.6(6)
F2 C5 C6 C7 . . 1.9(12)
C6 C5 C6 C7 12_565 . -176.3(6)
F2 C5 C6 C5 . 6_456 178.8(4)
C6 C5 C6 C5 12_565 6_456 0.6(15)
C21 P1 C9 C10 . . 84(2)
C15 P1 C9 C10 . . -39(2)
C27 P1 C9 C10 . . -156.9(16)
C21 P1 C9 C14 . . -90(2)
C15 P1 C9 C14 . . 147.8(17)
C27 P1 C9 C14 . . 30(2)
C14 C9 C10 C11 . . 0.0
P1 C9 C10 C11 . . -173(3)
C9 C10 C11 C12 . . 0.0
C10 C11 C12 C13 . . 0.0
C11 C12 C13 C14 . . 0.0
C12 C13 C14 C9 . . 0.0
C10 C9 C14 C13 . . 0.0
P1 C9 C14 C13 . . 174(2)
C21 P1 C15 C16 . . 174.2(16)
C9 P1 C15 C16 . . -66(2)
C27 P1 C15 C16 . . 52.1(19)
C21 P1 C15 C20 . . -3(3)
C9 P1 C15 C20 . . 117(2)
C27 P1 C15 C20 . . -125(2)
C20 C15 C16 C17 . . 0.0
P1 C15 C16 C17 . . -178(2)
C15 C16 C17 C18 . . 0.0
C16 C17 C18 C19 . . 0.0
C17 C18 C19 C20 . . 0.0
C18 C19 C20 C15 . . 0.0
C16 C15 C20 C19 . . 0.0
P1 C15 C20 C19 . . 177(2)
C15 P1 C21 C22 . . 84(2)
C9 P1 C21 C22 . . -35(2)
C27 P1 C21 C22 . . -154.1(16)
C15 P1 C21 C26 . . -89(2)
C9 P1 C21 C26 . . 152.2(19)
C27 P1 C21 C26 . . 33(2)
C26 C21 C22 C23 . . 0.0
P1 C21 C22 C23 . . -173(2)
C21 C22 C23 C24 . . 0.0
C22 C23 C24 C25 . . 0.0
C23 C24 C25 C26 . . 0.0
C24 C25 C26 C21 . . 0.0
C22 C21 C26 C25 . . 0.0
P1 C21 C26 C25 . . 172(2)
C21 P1 C27 C28 . . 43(2)
C15 P1 C27 C28 . . 166.9(18)
C9 P1 C27 C28 . . -76(2)

_cod_database_fobs_code 2108033
